data_4306543
loop_
_publ_author_name
'Tijana Bugarcic'
'Abraha Habtemariam'
'Jana Stepankova'
'Pavla Heringova'
'Jana Kasparkova'
'Robert J. Deeth'
'Russell D. L. Johnstone'
'Alessandro Prescimone'
'Andrew Parkin'
'Simon Parsons'
'Viktor Brabec'
'Peter J. Sadler'

_publ_contact_author_name 'Alessandro Prescimone'
_publ_section_title
;
The Contrasting Chemistry and Cancer Cell Cytotoxicity of Bipyridine and
Bipyridinediol Ruthenium(II) Arene Complexes
;
_journal_name_full 'Inorganic Chemistry'
_journal_page_first 11470
_journal_page_last 11486
_journal_paper_doi 10.1021/ic801361m
_journal_volume 47
_journal_year 2008
_chemical_formula_moiety 'C31 H30 N7 O3 Ru, F6 P, C H4 O'
_chemical_formula_sum 'C32 H34 F6 N7 O4 P Ru'
_chemical_formula_weight 826.70
_space_group_IT_number 14
_symmetry_cell_setting monoclinic
_symmetry_space_group_name_Hall '-P 2yn'
_symmetry_space_group_name_H-M 'P 1 21/n 1'
_atom_sites_solution_hydrogens geom
_atom_sites_solution_primary direct
_audit_creation_date 06-02-14
_audit_creation_method CRYSTALS_ver_12.83
_cell_angle_alpha 90
_cell_angle_beta 95.1740(10)
_cell_angle_gamma 90
_cell_formula_units_Z 4
_cell_length_a 9.5526(2)
_cell_length_b 10.8630(2)
_cell_length_c 31.6240(7)
_cell_measurement_reflns_used 0
_cell_measurement_temperature 150
_cell_measurement_theta_max 0
_cell_measurement_theta_min 0
_cell_volume 3268.25(12)
_computing_cell_refinement 'SAINT (Siemens ,1995)'
_computing_data_collection 'SMART (Siemens, 1993)'
_computing_data_reduction 'SAINT (Siemens ,1995)'
_computing_molecular_graphics 'CAMERON (Watkin et al., 1996)'
_computing_publication_material 'CRYSTALS (Betteridge et al., 2003)'
_computing_structure_refinement 'CRYSTALS (Betteridge et al., 2003)'
_computing_structure_solution 'SIR92 (Altomare et al., 1994)'
_diffrn_ambient_temperature 150
_diffrn_measured_fraction_theta_full 0.996
_diffrn_measured_fraction_theta_max 0.956
_diffrn_measurement_device_type 'Bruker SMART'
_diffrn_measurement_method '\f & \w scans'
_diffrn_radiation_monochromator graphite
_diffrn_radiation_type 'Mo K\a'
_diffrn_radiation_wavelength 0.71073
_diffrn_reflns_av_R_equivalents 0.054
_diffrn_reflns_limit_h_max 13
_diffrn_reflns_limit_h_min -13
_diffrn_reflns_limit_k_max 15
_diffrn_reflns_limit_k_min -12
_diffrn_reflns_limit_l_max 42
_diffrn_reflns_limit_l_min -41
_diffrn_reflns_number 53994
_diffrn_reflns_theta_full 28.609
_diffrn_reflns_theta_max 30.435
_diffrn_reflns_theta_min 1.983
_diffrn_standards_number 0
_exptl_absorpt_coefficient_mu 0.614
_exptl_absorpt_correction_T_max 0.95
_exptl_absorpt_correction_T_min 0.81
_exptl_absorpt_correction_type multi-scan
_exptl_absorpt_process_details 'SADABS (Siemens, 1996)'
_exptl_crystal_colour brown
_exptl_crystal_density_diffrn 1.680
_exptl_crystal_description block
_exptl_crystal_F_000 1680
_exptl_crystal_size_max 0.23
_exptl_crystal_size_mid 0.12
_exptl_crystal_size_min 0.09
_refine_diff_density_max 0.90
_refine_diff_density_min -0.57
_refine_ls_extinction_method None
_refine_ls_goodness_of_fit_ref 1.0967
_refine_ls_hydrogen_treatment mixed
_refine_ls_matrix_type full
_refine_ls_number_parameters 463
_refine_ls_number_reflns 6817
_refine_ls_number_restraints 0
_refine_ls_R_factor_all 0.0658
_refine_ls_R_factor_gt 0.0408
_refine_ls_shift/su_max 0.002432
_refine_ls_structure_factor_coef F
_refine_ls_weighting_details
;
 Method, part 1, Chebychev polynomial, (Watkin, 1994, Prince, 1982) 
 [weight] = 1.0/[A~0~*T~0~(x)+A~1~*T~1~(x) ... +A~n-1~]*T~n-1~(x)] 
 where A~i~ are the Chebychev coefficients listed below and x= Fcalc/Fmax 
 Method = Robust Weighting (Prince, 1982) 
 W = [weight] * [1-(deltaF/6*sigmaF)^2^]^2^ 
 A~i~ are: 
 2.53 0.718 2.27 
;
_refine_ls_weighting_scheme calc
_refine_ls_wR_factor_all 0.0457
_refine_ls_wR_factor_gt 0.0427
_refine_ls_wR_factor_ref 0.0427
_reflns_limit_h_max 13
_reflns_limit_h_min -13
_reflns_limit_k_max 15
_reflns_limit_k_min 0
_reflns_limit_l_max 42
_reflns_limit_l_min 0
_reflns_number_gt 6817
_reflns_number_total 9503
_reflns_threshold_expression I>2.0\s(I)
_oxford_diffrn_Wilson_B_factor 0.00
_oxford_diffrn_Wilson_scale 0.00
_oxford_refine_ls_scale 0.2855(4)
_oxford_structure_analysis_title 'ps6012 in P2(1)/n'
_cod_data_source_file ic801361m_si_001_4.cif
_cod_data_source_block ps6012
_cod_depositor_comments
;
The following automatic conversions were performed:
'_symmetry_cell_setting' value 'Monoclinic' changed to 'monoclinic'
according to '/home/saulius/struct/CIF-dictionaries/cif_core.dic'
dictionary named 'cif_core.dic' version 2.4.1 from 2010-06-29.

Automatic conversion script
Id: cif_fix_enum 1527 2010-12-29 10:47:43Z saulius 
;
_cod_original_sg_symbol_H-M 'P 1 21/n 1 '
_cod_original_formula_sum 'C32 H34 F6 N7 O4 P1 Ru1'
_cod_database_code 4306543

loop_
_symmetry_equiv_pos_as_xyz
x,y,z
-x,-y,-z
-x+1/2,y+1/2,-z+1/2
x+1/2,-y+1/2,z+1/2

loop_
_atom_site_label
_atom_site_type_symbol
_atom_site_fract_x
_atom_site_fract_y
_atom_site_fract_z
_atom_site_U_iso_or_equiv
_atom_site_occupancy
_atom_site_adp_type
_atom_site_refinement_flags_posn
_atom_site_refinement_flags_adp
_atom_site_refinement_flags_occupancy
_atom_site_disorder_assembly
_atom_site_disorder_group
_atom_site_attached_hydrogens
Ru25 Ru 0.581664(17) 0.236244(15) 0.359714(5) 0.0165 1.0000 Uani . . . . . .
N21 N 0.4549(2) 0.32776(17) 0.39950(6) 0.0202 1.0000 Uani . . . . . .
N22 N 0.3994(2) 0.13091(18) 0.35637(6) 0.0202 1.0000 Uani . . . . . .
N27 N 0.6803(2) -0.04309(17) 0.45208(6) 0.0210 1.0000 Uani . . . . . .
N29 N 0.8347(2) 0.02836(18) 0.51086(7) 0.0228 1.0000 Uani . . . . . .
N31 N 0.8899(2) 0.24025(18) 0.50373(6) 0.0227 1.0000 Uani . . . . . .
N33 N 0.6484(2) 0.12784(17) 0.41367(6) 0.0190 1.0000 Uani . . . . . .
N38 N 0.9857(2) 0.1251(2) 0.56123(7) 0.0290 1.0000 Uani . . . . . .
O23 O 0.05552(18) 0.1254(2) 0.39750(7) 0.0330 1.0000 Uani . . . . . .
O24 O 0.1281(2) 0.2823(2) 0.44771(8) 0.0425 1.0000 Uani . . . . . .
O34 O 0.80273(19) 0.36714(16) 0.45015(6) 0.0275 1.0000 Uani . . . . . .
O50 O 0.5402(3) 0.0801(2) 0.05134(7) 0.0438 1.0000 Uani . . . . . .
P38 P 0.76062(7) -0.21133(6) 0.32577(2) 0.0271 1.0000 Uani . . . . . .
F39 F 0.7348(3) -0.3219(3) 0.29392(9) 0.0727 1.0000 Uani . . . . . .
F40 F 0.9240(2) -0.24505(19) 0.33132(8) 0.0499 1.0000 Uani . . . . . .
F41 F 0.7290(2) -0.29990(19) 0.36401(7) 0.0499 1.0000 Uani . . . . . .
F42 F 0.7936(3) -0.1029(2) 0.35964(8) 0.0609 1.0000 Uani . . . . . .
F43 F 0.7917(3) -0.1206(2) 0.28813(7) 0.0589 1.0000 Uani . . . . . .
F44 F 0.6001(2) -0.1752(3) 0.32096(9) 0.0714 1.0000 Uani . . . . . .
C1 C 0.7055(3) 0.3978(2) 0.34303(8) 0.0258 1.0000 Uani . . . . . .
C2 C 0.7979(2) 0.2988(2) 0.35067(9) 0.0267 1.0000 Uani . . . . . .
C3 C 0.7720(3) 0.1868(3) 0.32801(8) 0.0267 1.0000 Uani . . . . . .
C4 C 0.6549(3) 0.1758(2) 0.29819(8) 0.0260 1.0000 Uani . . . . . .
C5 C 0.1606(3) 0.2861(3) 0.26857(8) 0.0314 1.0000 Uani . . . . . .
C6 C 0.0471(3) 0.3694(3) 0.28034(10) 0.0378 1.0000 Uani . . . . . .
C7 C 0.0725(3) 0.4730(3) 0.30117(10) 0.0374 1.0000 Uani . . . . . .
C8 C 0.2154(3) 0.5164(3) 0.31524(10) 0.0353 1.0000 Uani . . . . . .
C9 C 0.4248(3) 0.2630(3) 0.26241(8) 0.0294 1.0000 Uani . . . . . .
C10 C 0.4774(3) 0.4900(2) 0.30769(9) 0.0298 1.0000 Uani . . . . . .
C11 C 0.3858(3) 0.0311(2) 0.33134(8) 0.0277 1.0000 Uani . . . . . .
C12 C 0.2638(3) -0.0385(3) 0.32784(9) 0.0388 1.0000 Uani . . . . . .
C13 C 0.1547(3) -0.0051(3) 0.35010(9) 0.0351 1.0000 Uani . . . . . .
C14 C 0.1649(2) 0.0980(2) 0.37692(8) 0.0257 1.0000 Uani . . . . . .
C15 C 0.2940(2) 0.1663(2) 0.38006(7) 0.0204 1.0000 Uani . . . . . .
C16 C 0.4899(4) 0.0619(3) 0.09166(10) 0.0400 1.0000 Uani . . . . . .
C17 C 0.2448(3) 0.3297(2) 0.43642(8) 0.0278 1.0000 Uani . . . . . .
C18 C 0.2937(3) 0.4391(3) 0.45652(10) 0.0351 1.0000 Uani . . . . . .
C19 C 0.4197(3) 0.4892(2) 0.44805(9) 0.0320 1.0000 Uani . . . . . .
C20 C 0.4994(3) 0.4307(2) 0.42003(8) 0.0262 1.0000 Uani . . . . . .
C26 C 0.6161(2) 0.0104(2) 0.41652(7) 0.0205 1.0000 Uani . . . . . .
C28 C 0.7588(2) 0.0458(2) 0.47346(7) 0.0198 1.0000 Uani . . . . . .
C30 C 0.9020(2) 0.1294(2) 0.52447(7) 0.0227 1.0000 Uani . . . . . .
C32 C 0.8088(2) 0.2622(2) 0.46542(7) 0.0217 1.0000 Uani . . . . . .
C35 C 0.7405(2) 0.1522(2) 0.44951(7) 0.0187 1.0000 Uani . . . . . .
C36 C 0.6595(3) -0.1694(2) 0.46629(8) 0.0246 1.0000 Uani . . . . . .
C37 C 0.5296(3) -0.1760(2) 0.49050(9) 0.0305 1.0000 Uani . . . . . .
C45 C 0.5578(2) 0.2764(2) 0.29141(7) 0.0241 1.0000 Uani . . . . . .
C46 C 0.3048(3) 0.3366(3) 0.27782(8) 0.0274 1.0000 Uani . . . . . .
C47 C 0.3292(3) 0.4424(2) 0.29893(8) 0.0265 1.0000 Uani . . . . . .
C48 C 0.5829(2) 0.3878(2) 0.31354(8) 0.0239 1.0000 Uani . . . . . .
C49 C 0.3278(2) 0.2763(2) 0.40566(7) 0.0217 1.0000 Uani . . . . . .
H11 H 0.7166 0.4702 0.3592 0.0317 1.0000 Uiso . . . . . .
H21 H 0.8726 0.3031 0.3731 0.0326 1.0000 Uiso . . . . . .
H31 H 0.8270 0.1145 0.3362 0.0333 1.0000 Uiso . . . . . .
H41 H 0.6325 0.0975 0.2851 0.0313 1.0000 Uiso . . . . . .
H51 H 0.1512 0.2091 0.2847 0.0387 1.0000 Uiso . . . . . .
H52 H 0.1451 0.2612 0.2394 0.0386 1.0000 Uiso . . . . . .
H61 H -0.0442 0.3466 0.2731 0.0469 1.0000 Uiso . . . . . .
H71 H -0.0021 0.5210 0.3070 0.0449 1.0000 Uiso . . . . . .
H81 H 0.2261 0.5133 0.3463 0.0428 1.0000 Uiso . . . . . .
H82 H 0.2250 0.6021 0.3079 0.0419 1.0000 Uiso . . . . . .
H91 H 0.3970 0.1782 0.2610 0.0347 1.0000 Uiso . . . . . .
H92 H 0.4435 0.2922 0.2350 0.0347 1.0000 Uiso . . . . . .
H101 H 0.4802 0.5393 0.3327 0.0354 1.0000 Uiso . . . . . .
H102 H 0.5024 0.5405 0.2844 0.0351 1.0000 Uiso . . . . . .
H111 H 0.4610 0.0081 0.3168 0.0330 1.0000 Uiso . . . . . .
H121 H 0.2568 -0.1073 0.3112 0.0462 1.0000 Uiso . . . . . .
H131 H 0.0747 -0.0530 0.3483 0.0422 1.0000 Uiso . . . . . .
H181 H 0.2390 0.4772 0.4757 0.0437 1.0000 Uiso . . . . . .
H191 H 0.4503 0.5616 0.4609 0.0382 1.0000 Uiso . . . . . .
H201 H 0.5863 0.4588 0.4152 0.0303 1.0000 Uiso . . . . . .
H261 H 0.5570 -0.0326 0.3959 0.0255 1.0000 Uiso . . . . . .
H361 H 0.7402 -0.1937 0.4847 0.0296 1.0000 Uiso . . . . . .
H362 H 0.6496 -0.2225 0.4414 0.0303 1.0000 Uiso . . . . . .
H371 H 0.5179 -0.2590 0.5001 0.0452 1.0000 Uiso . . . . . .
H372 H 0.5431 -0.1226 0.5149 0.0451 1.0000 Uiso . . . . . .
H373 H 0.4500 -0.1512 0.4717 0.0459 1.0000 Uiso . . . . . .
H374 H 0.4659 -0.0246 0.0954 0.0592 1.0000 Uiso . . . . . .
H12 H 0.5601 0.0890 0.1142 0.0592 1.0000 Uiso . . . . . .
H15 H 0.4048 0.1124 0.0925 0.0592 1.0000 Uiso . . . . . .
H3 H 0.9375 0.3019 0.5149 0.0273 1.0000 Uiso . . . . . .
H5 H 0.9930 0.0562 0.5746 0.0346 1.0000 Uiso . . . . . .
H9 H 1.0293 0.1920 0.5695 0.0358 1.0000 Uiso . . . . . .
H37 H 0.5961 0.0255 0.0472 0.0661 1.0000 Uiso . . . . . .
H231 H 0.082(4) 0.199(4) 0.4209(14) 0.0500 1.0000 Uiso . . . . . .

loop_
_atom_site_aniso_label
_atom_site_aniso_U_11
_atom_site_aniso_U_22
_atom_site_aniso_U_33
_atom_site_aniso_U_23
_atom_site_aniso_U_13
_atom_site_aniso_U_12
Ru25 0.01392(8) 0.01924(8) 0.01634(8) 0.00158(6) 0.00134(5) -0.00090(6)
N21 0.0192(9) 0.0219(9) 0.0191(9) 0.0008(7) -0.0010(7) -0.0015(6)
N22 0.0182(9) 0.0262(9) 0.0162(8) -0.0017(7) 0.0019(7) -0.0027(7)
N27 0.0208(9) 0.0213(9) 0.0210(9) 0.0016(7) 0.0029(7) 0.0006(7)
N29 0.0215(9) 0.0238(9) 0.0230(9) 0.0039(7) 0.0011(7) 0.0004(7)
N31 0.0202(8) 0.0249(9) 0.0227(9) 0.0015(7) -0.0008(7) -0.0041(7)
N33 0.0188(9) 0.0202(8) 0.0182(8) 0.0015(6) 0.0023(7) -0.0016(6)
N38 0.0306(11) 0.0329(11) 0.0224(10) 0.0028(8) -0.0045(8) -0.0017(8)
O23 0.0146(8) 0.0490(11) 0.0355(10) 0.0075(8) 0.0033(7) -0.0019(7)
O24 0.0403(12) 0.0372(11) 0.0547(14) -0.0053(9) 0.0307(11) -0.0007(9)
O34 0.0277(9) 0.0232(8) 0.0307(9) 0.0045(7) -0.0030(7) -0.0058(6)
O50 0.0529(14) 0.0411(11) 0.0380(12) 0.0074(9) 0.0066(10) 0.0224(10)
P38 0.0289(3) 0.0244(3) 0.0287(3) -0.0018(2) 0.0070(2) 0.0021(2)
F39 0.0783(17) 0.0756(17) 0.0685(16) -0.0455(13) 0.0304(13) -0.0380(14)
F40 0.0329(9) 0.0539(12) 0.0641(13) 0.0112(10) 0.0118(9) 0.0058(8)
F41 0.0562(12) 0.0436(10) 0.0530(12) 0.0161(9) 0.0225(10) 0.0008(9)
F42 0.0802(16) 0.0476(12) 0.0589(14) -0.0268(10) 0.0290(12) -0.0164(11)
F43 0.0701(15) 0.0611(14) 0.0475(12) 0.0246(10) 0.0173(11) 0.0089(11)
F44 0.0336(11) 0.107(2) 0.0736(17) 0.0211(15) 0.0047(10) 0.0241(12)
C1 0.0202(10) 0.0285(11) 0.0283(12) 0.0091(9) -0.0003(9) -0.0042(8)
C2 0.0142(9) 0.0345(12) 0.0316(12) 0.0113(9) 0.0020(8) -0.0033(8)
C3 0.0187(10) 0.0370(12) 0.0256(12) 0.0083(9) 0.0084(9) 0.0046(9)
C4 0.0247(11) 0.0348(13) 0.0201(11) 0.0016(9) 0.0107(9) 0.0022(9)
C5 0.0284(13) 0.0444(15) 0.0211(11) 0.0019(9) 0.0005(9) -0.0037(10)
C6 0.0235(12) 0.0604(19) 0.0304(14) 0.0059(12) 0.0068(10) -0.0048(12)
C7 0.0270(13) 0.0472(16) 0.0389(15) 0.0074(12) 0.0075(11) 0.0060(11)
C8 0.0307(14) 0.0328(13) 0.0420(15) 0.0116(11) 0.0011(12) 0.0057(10)
C9 0.0265(11) 0.0424(13) 0.0187(10) 0.0009(10) -0.0015(8) 0.0036(10)
C10 0.0259(12) 0.0257(11) 0.0367(13) 0.0099(10) -0.0025(10) 0.0006(9)
C11 0.0289(12) 0.0321(12) 0.0221(11) -0.0055(9) 0.0027(9) -0.0066(9)
C12 0.0451(17) 0.0413(15) 0.0295(14) -0.0131(11) 0.0002(12) -0.0188(12)
C13 0.0301(13) 0.0421(15) 0.0324(14) -0.0006(11) -0.0012(11) -0.0188(11)
C14 0.0175(10) 0.0368(12) 0.0218(11) 0.0081(9) -0.0029(8) -0.0052(9)
C15 0.0168(9) 0.0260(10) 0.0180(10) 0.0038(8) -0.0004(7) -0.0014(7)
C16 0.0439(17) 0.0350(14) 0.0396(16) -0.0030(11) -0.0042(13) 0.0024(12)
C17 0.0292(12) 0.0281(12) 0.0273(12) 0.0036(9) 0.0099(10) 0.0072(9)
C18 0.0419(16) 0.0305(13) 0.0346(14) -0.0045(10) 0.0120(12) 0.0100(11)
C19 0.0394(15) 0.0246(11) 0.0310(13) -0.0066(9) -0.0016(11) 0.0048(10)
C20 0.0271(12) 0.0240(11) 0.0269(12) -0.0045(8) -0.0015(9) -0.0002(8)
C26 0.0193(10) 0.0229(10) 0.0194(10) 0.0006(7) 0.0016(8) 0.0004(7)
C28 0.0155(9) 0.0253(10) 0.0192(10) 0.0015(8) 0.0045(7) 0.0014(7)
C30 0.0179(10) 0.0296(11) 0.0208(11) 0.0011(8) 0.0022(8) 0.0016(8)
C32 0.0191(9) 0.0254(10) 0.0205(9) 0.0023(8) 0.0015(7) -0.0037(8)
C35 0.0155(9) 0.0221(9) 0.0186(10) 0.0009(7) 0.0025(7) 0.0002(7)
C36 0.0312(12) 0.0179(10) 0.0251(11) 0.0019(8) 0.0050(9) 0.0017(8)
C37 0.0314(13) 0.0273(12) 0.0341(14) 0.0050(10) 0.0097(10) -0.0012(9)
C45 0.0217(10) 0.0338(11) 0.0174(9) 0.0059(8) 0.0056(8) 0.0024(9)
C46 0.0242(11) 0.0402(13) 0.0172(10) 0.0074(9) -0.0016(8) -0.0001(9)
C47 0.0223(11) 0.0335(12) 0.0234(11) 0.0101(9) 0.0004(9) 0.0027(9)
C48 0.0187(10) 0.0265(11) 0.0263(11) 0.0112(8) 0.0014(8) -0.0007(8)
C49 0.0199(10) 0.0239(10) 0.0214(10) 0.0021(8) 0.0016(7) 0.0047(8)

loop_
_atom_type_symbol
_atom_type_scat_dispersion_real
_atom_type_scat_dispersion_imag
_atom_type_scat_Cromer_Mann_a1
_atom_type_scat_Cromer_Mann_b1
_atom_type_scat_Cromer_Mann_a2
_atom_type_scat_Cromer_Mann_b2
_atom_type_scat_Cromer_Mann_a3
_atom_type_scat_Cromer_Mann_b3
_atom_type_scat_Cromer_Mann_a4
_atom_type_scat_Cromer_Mann_b4
_atom_type_scat_Cromer_Mann_c
_atom_type_scat_source
C 0.0033 0.0016 2.3100 20.8439 1.0200 10.2075 1.5886 0.5687 0.8650 51.6512 0.2156 'International Tables Vol C 4.2.6.8 and 6.1.1.4'
H 0.0000 0.0000 0.4930 10.5109 0.3229 26.1257 0.1402 3.1424 0.0408 57.7998 0.0030 'International Tables Vol C 4.2.6.8 and 6.1.1.4'
N 0.0061 0.0033 12.2126 0.0057 3.1322 9.8933 2.0125 28.9975 1.1663 0.5826 -11.5290 'International Tables Vol C 4.2.6.8 and 6.1.1.4'
O 0.0106 0.0060 3.0485 13.2771 2.2868 5.7011 1.5463 0.3239 0.8670 32.9089 0.2508 'International Tables Vol C 4.2.6.8 and 6.1.1.4'
F 0.0171 0.0103 3.5392 10.2825 2.6412 4.2944 1.5170 0.2615 1.0243 26.1476 0.2776 'International Tables Vol C 4.2.6.8 and 6.1.1.4'
P 0.1023 0.0942 6.4345 1.9067 4.1791 27.1570 1.7800 0.5260 1.4908 68.1645 1.1149 'International Tables Vol C 4.2.6.8 and 6.1.1.4'
Ru -1.2594 0.8363 19.2674 0.8085 12.9182 8.4347 4.8634 24.7997 1.5676 94.2928 5.3787 'International Tables Vol C 4.2.6.8 and 6.1.1.4'

loop_
_geom_angle_atom_site_label_1
_geom_angle_site_symmetry_1
_geom_angle_atom_site_label_2
_geom_angle_site_symmetry_2
_geom_angle_atom_site_label_3
_geom_angle_site_symmetry_3
_geom_angle
_geom_angle_publ_flag
N21 . Ru25 . N22 . 76.27(7) yes
N21 . Ru25 . N33 . 85.87(7) yes
N22 . Ru25 . N33 . 85.71(7) yes
N21 . Ru25 . C1 . 96.81(9) yes
N22 . Ru25 . C1 . 152.91(8) yes
N33 . Ru25 . C1 . 120.30(8) yes
N21 . Ru25 . C2 . 122.16(9) yes
N22 . Ru25 . C2 . 161.46(9) yes
N33 . Ru25 . C2 . 93.32(8) yes
C1 . Ru25 . C2 . 36.86(9) yes
N21 . Ru25 . C3 . 159.32(9) yes
N22 . Ru25 . C3 . 124.08(9) yes
N33 . Ru25 . C3 . 91.71(8) yes
C1 . Ru25 . C3 . 66.80(10) yes
C2 . Ru25 . C3 . 37.39(11) yes
N21 . Ru25 . C4 . 156.57(9) yes
N22 . Ru25 . C4 . 96.95(9) yes
N33 . Ru25 . C4 . 116.33(8) yes
C1 . Ru25 . C4 . 78.95(10) yes
C2 . Ru25 . C4 . 66.91(10) yes
N21 . Ru25 . C45 . 119.12(8) yes
N22 . Ru25 . C45 . 92.71(8) yes
N33 . Ru25 . C45 . 153.88(8) yes
C1 . Ru25 . C45 . 67.48(10) yes
C2 . Ru25 . C45 . 80.05(9) yes
N21 . Ru25 . C48 . 94.71(9) yes
N22 . Ru25 . C48 . 115.62(8) yes
N33 . Ru25 . C48 . 158.23(8) yes
C1 . Ru25 . C48 . 37.97(9) yes
C2 . Ru25 . C48 . 67.95(9) yes
C3 . Ru25 . C4 . 36.76(9) yes
C3 . Ru25 . C45 . 67.67(9) yes
C4 . Ru25 . C45 . 37.93(9) yes
C3 . Ru25 . C48 . 80.09(9) yes
C4 . Ru25 . C48 . 67.67(10) yes
C45 . Ru25 . C48 . 37.35(9) yes
Ru25 . N21 . C20 . 121.01(16) yes
Ru25 . N21 . C49 . 117.69(15) yes
C20 . N21 . C49 . 121.2(2) yes
Ru25 . N22 . C11 . 120.72(16) yes
Ru25 . N22 . C15 . 118.27(15) yes
C11 . N22 . C15 . 121.0(2) yes
C26 . N27 . C28 . 107.07(18) yes
C26 . N27 . C36 . 126.2(2) yes
C28 . N27 . C36 . 126.58(19) yes
C28 . N29 . C30 . 112.1(2) yes
C30 . N31 . C32 . 125.5(2) yes
C30 . N31 . H3 . 117.8 no
C32 . N31 . H3 . 116.7 no
Ru25 . N33 . C26 . 122.46(16) yes
Ru25 . N33 . C35 . 131.98(15) yes
C26 . N33 . C35 . 105.21(18) yes
C30 . N38 . H5 . 118.0 no
C30 . N38 . H9 . 117.6 no
H5 . N38 . H9 . 124.4 no
C14 . O23 . H231 . 111(2) no
C16 . O50 . H37 . 108.9 no
F39 . P38 . F40 . 89.45(14) yes
F39 . P38 . F41 . 89.75(14) yes
F40 . P38 . F41 . 91.64(11) yes
F39 . P38 . F42 . 176.87(17) yes
F40 . P38 . F42 . 87.94(13) yes
F41 . P38 . F42 . 88.61(13) yes
F39 . P38 . F43 . 91.32(15) yes
F40 . P38 . F43 . 88.73(12) yes
F41 . P38 . F43 . 178.87(13) yes
F42 . P38 . F43 . 90.34(14) yes
F39 . P38 . F44 . 91.93(17) yes
F40 . P38 . F44 . 178.62(15) yes
F41 . P38 . F44 . 88.52(13) yes
F42 . P38 . F44 . 90.69(16) yes
F43 . P38 . F44 . 91.09(14) yes
Ru25 . C1 . C2 . 72.00(14) yes
Ru25 . C1 . C48 . 70.82(13) yes
C2 . C1 . C48 . 121.3(2) yes
Ru25 . C1 . H11 . 125.0 no
C2 . C1 . H11 . 120.8 no
C48 . C1 . H11 . 117.6 no
Ru25 . C2 . C1 . 71.15(13) yes
Ru25 . C2 . C3 . 71.41(13) yes
C1 . C2 . C3 . 119.5(2) yes
Ru25 . C2 . H21 . 123.9 no
C1 . C2 . H21 . 120.3 no
C3 . C2 . H21 . 119.8 no
Ru25 . C3 . C2 . 71.20(14) yes
Ru25 . C3 . C4 . 71.82(13) yes
C2 . C3 . C4 . 120.3(2) yes
Ru25 . C3 . H31 . 121.6 no
C2 . C3 . H31 . 119.7 no
C4 . C3 . H31 . 119.4 no
Ru25 . C4 . C3 . 71.42(14) yes
Ru25 . C4 . C45 . 69.90(13) yes
C3 . C4 . C45 . 120.0(2) yes
Ru25 . C4 . H41 . 124.2 no
C3 . C4 . H41 . 119.9 no
C45 . C4 . H41 . 119.5 no
C6 . C5 . C46 . 114.2(3) yes
C6 . C5 . H51 . 106.5 no
C46 . C5 . H51 . 109.6 no
C6 . C5 . H52 . 111.1 no
C46 . C5 . H52 . 110.7 no
H51 . C5 . H52 . 104.1 no
C5 . C6 . C7 . 122.7(3) yes
C5 . C6 . H61 . 118.2 no
C7 . C6 . H61 . 119.0 no
C6 . C7 . C8 . 123.3(3) yes
C6 . C7 . H71 . 118.4 no
C8 . C7 . H71 . 118.3 no
C7 . C8 . C47 . 114.2(3) yes
C7 . C8 . H81 . 107.6 no
C47 . C8 . H81 . 108.5 no
C7 . C8 . H82 . 109.9 no
C47 . C8 . H82 . 110.5 no
H81 . C8 . H82 . 105.7 no
C45 . C9 . C46 . 112.0(2) yes
C45 . C9 . H91 . 109.7 no
C46 . C9 . H91 . 107.9 no
C45 . C9 . H92 . 107.7 no
C46 . C9 . H92 . 109.0 no
H91 . C9 . H92 . 110.5 no
C47 . C10 . C48 . 112.2(2) yes
C47 . C10 . H101 . 107.5 no
C48 . C10 . H101 . 110.2 no
C47 . C10 . H102 . 110.3 no
C48 . C10 . H102 . 107.7 no
H101 . C10 . H102 . 108.9 no
N22 . C11 . C12 . 121.6(3) yes
N22 . C11 . H111 . 118.3 no
C12 . C11 . H111 . 120.0 no
C11 . C12 . C13 . 119.5(3) yes
C11 . C12 . H121 . 120.7 no
C13 . C12 . H121 . 119.8 no
C12 . C13 . C14 . 120.7(2) yes
C12 . C13 . H131 . 119.2 no
C14 . C13 . H131 . 120.0 no
C13 . C14 . O23 . 117.7(2) yes
C13 . C14 . C15 . 117.9(2) yes
O23 . C14 . C15 . 124.4(2) yes
C14 . C15 . N22 . 119.2(2) yes
C14 . C15 . C49 . 127.3(2) yes
N22 . C15 . C49 . 113.42(19) yes
O50 . C16 . H374 . 110.3 no
O50 . C16 . H12 . 110.4 no
H374 . C16 . H12 . 110.8 no
O50 . C16 . H15 . 107.1 no
H374 . C16 . H15 . 109.2 no
H12 . C16 . H15 . 109.0 no
O24 . C17 . C18 . 117.8(2) yes
O24 . C17 . C49 . 124.3(2) yes
C18 . C17 . C49 . 117.9(2) yes
C17 . C18 . C19 . 120.6(2) yes
C17 . C18 . H181 . 119.0 no
C19 . C18 . H181 . 120.4 no
C18 . C19 . C20 . 119.3(2) yes
C18 . C19 . H191 . 120.2 no
C20 . C19 . H191 . 120.5 no
C19 . C20 . N21 . 121.8(2) yes
C19 . C20 . H201 . 121.3 no
N21 . C20 . H201 . 116.9 no
N27 . C26 . N33 . 112.3(2) yes
N27 . C26 . H261 . 123.7 no
N33 . C26 . H261 . 124.0 no
N27 . C28 . N29 . 124.4(2) yes
N27 . C28 . C35 . 106.46(19) yes
N29 . C28 . C35 . 129.1(2) yes
N31 . C30 . N38 . 117.4(2) yes
N31 . C30 . N29 . 123.7(2) yes
N38 . C30 . N29 . 118.9(2) yes
N31 . C32 . O34 . 119.9(2) yes
N31 . C32 . C35 . 111.21(19) yes
O34 . C32 . C35 . 128.9(2) yes
C32 . C35 . N33 . 132.7(2) yes
C32 . C35 . C28 . 118.3(2) yes
N33 . C35 . C28 . 108.97(19) yes
N27 . C36 . C37 . 109.86(19) yes
N27 . C36 . H361 . 108.7 no
C37 . C36 . H361 . 109.2 no
N27 . C36 . H362 . 108.3 no
C37 . C36 . H362 . 110.8 no
H361 . C36 . H362 . 109.9 no
C36 . C37 . H371 . 109.1 no
C36 . C37 . H372 . 108.6 no
H371 . C37 . H372 . 108.8 no
C36 . C37 . H373 . 108.1 no
H371 . C37 . H373 . 110.5 no
H372 . C37 . H373 . 111.6 no
C9 . C45 . Ru25 . 125.96(16) yes
C9 . C45 . C4 . 121.0(2) yes
Ru25 . C45 . C4 . 72.17(13) yes
C9 . C45 . C48 . 118.8(2) yes
Ru25 . C45 . C48 . 71.56(13) yes
C4 . C45 . C48 . 120.1(2) yes
C9 . C46 . C5 . 117.2(2) yes
C9 . C46 . C47 . 120.7(2) yes
C5 . C46 . C47 . 122.1(2) yes
C10 . C47 . C8 . 117.1(2) yes
C10 . C47 . C46 . 120.3(2) yes
C8 . C47 . C46 . 122.6(2) yes
C10 . C48 . Ru25 . 126.30(18) yes
C10 . C48 . C1 . 121.6(2) yes
Ru25 . C48 . C1 . 71.21(13) yes
C10 . C48 . C45 . 119.6(2) yes
Ru25 . C48 . C45 . 71.09(13) yes
C1 . C48 . C45 . 118.7(2) yes
C15 . C49 . C17 . 126.8(2) yes
C15 . C49 . N21 . 114.2(2) yes
C17 . C49 . N21 . 119.0(2) yes

loop_
_geom_bond_atom_site_label_1
_geom_bond_site_symmetry_1
_geom_bond_atom_site_label_2
_geom_bond_site_symmetry_2
_geom_bond_distance
_geom_bond_publ_flag
Ru25 . N21 . 2.077(2) yes
Ru25 . N22 . 2.0786(19) yes
Ru25 . N33 . 2.1233(19) yes
Ru25 . C1 . 2.206(2) yes
Ru25 . C2 . 2.217(2) yes
Ru25 . C3 . 2.220(2) yes
Ru25 . C4 . 2.225(2) yes
Ru25 . C45 . 2.195(2) yes
Ru25 . C48 . 2.201(2) yes
N21 . C20 . 1.343(3) yes
N21 . C49 . 1.367(3) yes
N22 . C11 . 1.342(3) yes
N22 . C15 . 1.363(3) yes
N27 . C26 . 1.362(3) yes
N27 . C28 . 1.364(3) yes
N27 . C36 . 1.463(3) yes
N29 . C28 . 1.344(3) yes
N29 . C30 . 1.324(3) yes
N31 . C30 . 1.371(3) yes
N31 . C32 . 1.398(3) yes
N31 . H3 . 0.866 no
N33 . C26 . 1.317(3) yes
N33 . C35 . 1.396(3) yes
N38 . C30 . 1.351(3) yes
N38 . H5 . 0.860 no
N38 . H9 . 0.866 no
O23 . C14 . 1.314(3) yes
O23 . H231 . 1.10(5) no
O24 . C17 . 1.307(3) yes
O34 . C32 . 1.237(3) yes
O50 . C16 . 1.416(4) yes
O50 . H37 . 0.817 no
P38 . F39 . 1.572(2) yes
P38 . F40 . 1.597(2) yes
P38 . F41 . 1.596(2) yes
P38 . F42 . 1.604(2) yes
P38 . F43 . 1.594(2) yes
P38 . F44 . 1.577(2) yes
C1 . C2 . 1.398(3) yes
C1 . C48 . 1.434(3) yes
C1 . H11 . 0.940 no
C2 . C3 . 1.422(4) yes
C2 . H21 . 0.961 no
C3 . C4 . 1.402(4) yes
C3 . H31 . 0.966 no
C4 . C45 . 1.437(3) yes
C4 . H41 . 0.961 no
C5 . C6 . 1.485(4) yes
C5 . C46 . 1.487(4) yes
C5 . H51 . 0.988 no
C5 . H52 . 0.960 no
C6 . C7 . 1.316(5) yes
C6 . H61 . 0.916 no
C7 . C8 . 1.474(4) yes
C7 . H71 . 0.915 no
C8 . C47 . 1.482(4) yes
C8 . H81 . 0.977 no
C8 . H82 . 0.966 no
C9 . C45 . 1.505(3) yes
C9 . C46 . 1.514(4) yes
C9 . H91 . 0.959 no
C9 . H92 . 0.955 no
C10 . C47 . 1.509(4) yes
C10 . C48 . 1.499(3) yes
C10 . H101 . 0.953 no
C10 . H102 . 0.966 no
C11 . C12 . 1.384(4) yes
C11 . H111 . 0.922 no
C12 . C13 . 1.359(5) yes
C12 . H121 . 0.914 no
C13 . C14 . 1.403(4) yes
C13 . H131 . 0.922 no
C14 . C15 . 1.435(3) yes
C15 . C49 . 1.463(3) yes
C16 . H374 . 0.976 no
C16 . H12 . 0.979 no
C16 . H15 . 0.983 no
C17 . C18 . 1.407(4) yes
C17 . C49 . 1.432(3) yes
C18 . C19 . 1.369(4) yes
C18 . H181 . 0.932 no
C19 . C20 . 1.375(4) yes
C19 . H191 . 0.921 no
C20 . H201 . 0.911 no
C26 . H261 . 0.948 no
C28 . C35 . 1.384(3) yes
C32 . C35 . 1.431(3) yes
C36 . C37 . 1.517(4) yes
C36 . H361 . 0.961 no
C36 . H362 . 0.972 no
C37 . H371 . 0.961 no
C37 . H372 . 0.965 no
C37 . H373 . 0.962 no
C45 . C48 . 1.408(4) yes
C46 . C47 . 1.340(4) yes
